data_1529271
loop_
_publ_author_name
'Bezmaternykh, Leonard'
'Kolesnikova, Evgeniya'
'Eremin, Evgeniy'
'Seryotkin, Yuriy'
'Molokeev, Maxim'
'Volkov, Nikita'

_publ_section_title
;
 Spin-lattice coupling and peculiarities of magnetic behavior of
 ferrimagnetic ludwigites Mn0.5(2+)M1.5(2+)Mn(3+)BO5 (M=Cu, Ni)
;
_journal_issue 0
_journal_name_full 'Solid State Phenomena'
_journal_page_first 133
_journal_paper_doi 10.4028/www.scientific.net/SSP.233-234.133
_journal_volume 233
_journal_year 2015
_chemical_formula_moiety 'B4 Mn5.64 Ni6.36 O20'
_chemical_formula_sum 'B4 Mn5.64 Ni6.36 O20'
_chemical_formula_weight 1046.37
_chemical_name_systematic
; 
 ? 
;
_space_group_IT_number 55
_symmetry_cell_setting orthorhombic
_symmetry_space_group_name_Hall '-P 2 2ab'
_symmetry_space_group_name_H-M 'P b a m'
_atom_sites_solution_hydrogens .
_atom_sites_solution_primary direct
_atom_sites_solution_secondary difmap
_audit_creation_method SHELXL-97
_cell_angle_alpha 90.00
_cell_angle_beta 90.00
_cell_angle_gamma 90.00
_cell_formula_units_Z 1
_cell_length_a 9.1757(12)
_cell_length_b 12.3163(16)
_cell_length_c 2.9978(4)
_cell_measurement_temperature 296(2)
_cell_volume 338.78(8)
_computing_cell_refinement 'APEX2 (Bruker, 2003-2008)'
_computing_data_collection 'APEX2 (Bruker, 2003-2008)'
_computing_data_reduction 'SAINT (Bruker, 2009)'
_computing_molecular_graphics 'DIAMOND (Brandenburg, 2005)'
_computing_publication_material 'publCIF (Westrip, 2009)'
_computing_structure_refinement 'SHELXL-97 (Sheldrick, 2008)'
_computing_structure_solution 'SHELXS-97 (Sheldrick, 2008)'
_diffrn_ambient_temperature 296(2)
_diffrn_measured_fraction_theta_full 1.000
_diffrn_measured_fraction_theta_max 0.972
_diffrn_measurement_device_type 'Bruker APEX-II CCD'
_diffrn_measurement_method '\f and \w scans'
_diffrn_radiation_monochromator graphite
_diffrn_radiation_source 'fine-focus sealed tube'
_diffrn_radiation_type MoK\a
_diffrn_radiation_wavelength 0.71073
_diffrn_reflns_av_R_equivalents 0.0453
_diffrn_reflns_av_sigmaI/netI 0.0356
_diffrn_reflns_limit_h_max 12
_diffrn_reflns_limit_h_min -12
_diffrn_reflns_limit_k_max 16
_diffrn_reflns_limit_k_min -16
_diffrn_reflns_limit_l_max 4
_diffrn_reflns_limit_l_min -4
_diffrn_reflns_number 3077
_diffrn_reflns_theta_full 25.00
_diffrn_reflns_theta_max 29.72
_diffrn_reflns_theta_min 2.77
_exptl_absorpt_coefficient_mu 13.807
_exptl_absorpt_correction_T_max 0.7459
_exptl_absorpt_correction_T_min 0.1908
_exptl_absorpt_correction_type multi-scan
_exptl_absorpt_process_details
;
SADABS-2004/1. Bruker AXS Inc., Madison, Wisconsin, USA, 2004
;
_exptl_crystal_colour black
_exptl_crystal_density_diffrn 5.129
_exptl_crystal_density_method 'not measured'
_exptl_crystal_description needle
_exptl_crystal_F_000 499
_exptl_crystal_size_max 0.4
_exptl_crystal_size_mid 0.1
_exptl_crystal_size_min 0.1
_refine_diff_density_max 1.131
_refine_diff_density_min -1.334
_refine_diff_density_rms 0.279
_refine_ls_extinction_coef 0.071(4)
_refine_ls_extinction_expression Fc^*^=kFc[1+0.001xFc^2^\l^3^/sin(2\q)]^-1/4^
_refine_ls_extinction_method SHELXL
_refine_ls_goodness_of_fit_ref 1.171
_refine_ls_hydrogen_treatment .
_refine_ls_matrix_type full
_refine_ls_number_parameters 59
_refine_ls_number_reflns 549
_refine_ls_number_restraints 0
_refine_ls_restrained_S_all 1.171
_refine_ls_R_factor_all 0.0312
_refine_ls_R_factor_gt 0.0286
_refine_ls_shift/su_max 0.001
_refine_ls_shift/su_mean 0.000
_refine_ls_structure_factor_coef Fsqd
_refine_ls_weighting_details 'calc w=1/[\s^2^(Fo^2^)+(0.0356P)^2^+0.0479P] where P=(Fo^2^+2Fc^2^)/3'
_refine_ls_weighting_scheme calc
_refine_ls_wR_factor_gt 0.0668
_refine_ls_wR_factor_ref 0.0691
_reflns_number_gt 510
_reflns_number_total 549
_reflns_threshold_expression >2sigma(I)
_cod_data_source_file Ni3Mn3B2O10.cif
_cod_data_source_block a
_cod_original_sg_symbol_Hall
;
-P 2 2ab 
;
_cod_original_sg_symbol_H-M Pbam
_cod_database_code 1529271
_cod_database_fobs_code 1529271

loop_
_symmetry_equiv_pos_as_xyz
'x, y, z'
'-x, -y, z'
'-x+1/2, y+1/2, -z'
'x+1/2, -y+1/2, -z'
'-x, -y, -z'
'x, y, -z'
'x-1/2, -y-1/2, z'
'-x-1/2, y-1/2, z'

loop_
_atom_site_label
_atom_site_type_symbol
_atom_site_fract_x
_atom_site_fract_y
_atom_site_fract_z
_atom_site_U_iso_or_equiv
_atom_site_adp_type
_atom_site_occupancy
_atom_site_symmetry_multiplicity
_atom_site_calc_flag
_atom_site_refinement_flags
_atom_site_disorder_assembly
_atom_site_disorder_group
Mn1 Mn -0.00234(4) 0.71956(5) 0.0000 0.0075(3) Uani 0.42(5) 2 d SP . .
Ni1 Ni -0.00234(4) 0.71956(5) 0.0000 0.0075(3) Uani 0.58(5) 2 d SP . .
Mn2 Mn 0.0000 1.0000 0.0000 0.0074(3) Uani 0.35(5) 4 d SP . .
Ni2 Ni 0.0000 1.0000 0.0000 0.0074(3) Uani 0.65(5) 4 d SP . .
Mn3 Mn 0.25974(5) 0.61523(4) -0.5000 0.0071(2) Uani 0.64(4) 2 d SP . .
Ni3 Ni 0.25974(5) 0.61523(4) -0.5000 0.0071(2) Uani 0.36(4) 2 d SP . .
Mn4 Mn 0.0000 0.5000 -0.5000 0.0078(3) Uani 0.35(5) 4 d SP . .
Ni4 Ni 0.0000 0.5000 -0.5000 0.0078(3) Uani 0.65(5) 4 d SP . .
O1 O -0.1071(3) 0.8566(2) 0.0000 0.0137(7) Uani 1 2 d S . .
O2 O 0.1464(3) 0.7638(2) -0.5000 0.0119(7) Uani 1 2 d S . .
O3 O 0.1133(3) 0.5796(3) 0.0000 0.0141(7) Uani 1 2 d S . .
O4 O -0.1263(3) 0.6415(2) -0.5000 0.0112(7) Uani 1 2 d S . .
O5 O 0.1480(3) 0.9579(2) -0.5000 0.0115(7) Uani 1 2 d S . .
B B 0.2228(5) 0.8614(3) -0.5000 0.0091(9) Uiso 1 2 d S . .

loop_
_atom_site_aniso_label
_atom_site_aniso_U_11
_atom_site_aniso_U_22
_atom_site_aniso_U_33
_atom_site_aniso_U_23
_atom_site_aniso_U_13
_atom_site_aniso_U_12
Mn1 0.0064(3) 0.0055(4) 0.0106(4) 0.000 0.000 0.00072(15)
Ni1 0.0064(3) 0.0055(4) 0.0106(4) 0.000 0.000 0.00072(15)
Mn2 0.0060(4) 0.0062(5) 0.0099(5) 0.000 0.000 -0.0006(2)
Ni2 0.0060(4) 0.0062(5) 0.0099(5) 0.000 0.000 -0.0006(2)
Mn3 0.0061(3) 0.0060(4) 0.0091(4) 0.000 0.000 0.00031(19)
Ni3 0.0061(3) 0.0060(4) 0.0091(4) 0.000 0.000 0.00031(19)
Mn4 0.0083(4) 0.0054(5) 0.0097(5) 0.000 0.000 -0.0005(2)
Ni4 0.0083(4) 0.0054(5) 0.0097(5) 0.000 0.000 -0.0005(2)
O1 0.0106(14) 0.0112(16) 0.0194(16) 0.000 0.000 0.0018(10)
O2 0.0105(13) 0.0112(15) 0.0142(13) 0.000 0.000 -0.0017(10)
O3 0.0112(13) 0.0114(15) 0.0198(15) 0.000 0.000 -0.0025(11)
O4 0.0098(13) 0.0095(16) 0.0143(15) 0.000 0.000 0.0001(9)
O5 0.0096(14) 0.0100(15) 0.0151(14) 0.000 0.000 0.0031(10)

loop_
_atom_type_symbol
_atom_type_description
_atom_type_scat_dispersion_real
_atom_type_scat_dispersion_imag
_atom_type_scat_source
B B 0.0013 0.0007 'International Tables Vol C Tables 4.2.6.8 and 6.1.1.4'
O O 0.0106 0.0060 'International Tables Vol C Tables 4.2.6.8 and 6.1.1.4'
Mn Mn 0.3368 0.7283 'International Tables Vol C Tables 4.2.6.8 and 6.1.1.4'
Ni Ni 0.3393 1.1124 'International Tables Vol C Tables 4.2.6.8 and 6.1.1.4'

loop_
_geom_angle_atom_site_label_1
_geom_angle_atom_site_label_2
_geom_angle_atom_site_label_3
_geom_angle
_geom_angle_site_symmetry_1
_geom_angle_site_symmetry_3
O1 Mn1 O3 178.07(11) . .
O1 Mn1 O2 95.52(10) . 1_556
O3 Mn1 O2 83.13(9) . 1_556
O1 Mn1 O2 95.52(10) . .
O3 Mn1 O2 83.14(9) . .
O2 Mn1 O2 91.13(10) 1_556 .
O1 Mn1 O4 97.40(9) . 1_556
O3 Mn1 O4 83.96(9) . 1_556
O2 Mn1 O4 87.80(8) 1_556 1_556
O2 Mn1 O4 167.08(11) . 1_556
O1 Mn1 O4 97.40(9) . .
O3 Mn1 O4 83.96(9) . .
O2 Mn1 O4 167.08(11) 1_556 .
O2 Mn1 O4 87.80(8) . .
O4 Mn1 O4 90.36(10) 1_556 .
O1 Mn1 Ni1 90.0 . 1_556
O3 Mn1 Ni1 90.0 . 1_556
O2 Mn1 Ni1 44.43(5) 1_556 1_556
O2 Mn1 Ni1 135.57(5) . 1_556
O4 Mn1 Ni1 44.82(5) 1_556 1_556
O4 Mn1 Ni1 135.18(5) . 1_556
O1 Mn1 Ni1 90.0 . 1_554
O3 Mn1 Ni1 90.0 . 1_554
O2 Mn1 Ni1 135.57(5) 1_556 1_554
O2 Mn1 Ni1 44.43(5) . 1_554
O4 Mn1 Ni1 135.18(5) 1_556 1_554
O4 Mn1 Ni1 44.82(5) . 1_554
Ni1 Mn1 Ni1 179.998(1) 1_556 1_554
O1 Mn1 Mn1 90.0 . 1_556
O3 Mn1 Mn1 90.0 . 1_556
O2 Mn1 Mn1 44.43(5) 1_556 1_556
O2 Mn1 Mn1 135.57(5) . 1_556
O4 Mn1 Mn1 44.82(5) 1_556 1_556
O4 Mn1 Mn1 135.18(5) . 1_556
Ni1 Mn1 Mn1 0.000(15) 1_556 1_556
Ni1 Mn1 Mn1 179.998(1) 1_554 1_556
O1 Mn1 Mn1 90.0 . 1_554
O3 Mn1 Mn1 90.0 . 1_554
O2 Mn1 Mn1 135.57(5) 1_556 1_554
O2 Mn1 Mn1 44.43(5) . 1_554
O4 Mn1 Mn1 135.18(5) 1_556 1_554
O4 Mn1 Mn1 44.82(5) . 1_554
Ni1 Mn1 Mn1 179.998(1) 1_556 1_554
Ni1 Mn1 Mn1 0.00(3) 1_554 1_554
Mn1 Mn1 Mn1 179.998(1) 1_556 1_554
O1 Mn1 Mn4 139.76(6) . .
O3 Mn1 Mn4 41.54(5) . .
O2 Mn1 Mn4 124.67(8) 1_556 .
O2 Mn1 Mn4 82.90(7) . .
O4 Mn1 Mn4 87.12(6) 1_556 .
O4 Mn1 Mn4 42.44(7) . .
Ni1 Mn1 Mn4 118.999(7) 1_556 .
Ni1 Mn1 Mn4 61.003(7) 1_554 .
Mn1 Mn1 Mn4 118.999(7) 1_556 .
Mn1 Mn1 Mn4 61.003(7) 1_554 .
O1 Mn2 O1 180.0 . 5_575
O1 Mn2 O5 84.29(9) . 5_574
O1 Mn2 O5 95.71(9) 5_575 5_574
O1 Mn2 O5 95.71(9) . 1_556
O1 Mn2 O5 84.29(9) 5_575 1_556
O5 Mn2 O5 180.00(15) 5_574 1_556
O1 Mn2 O5 84.29(9) . 5_575
O1 Mn2 O5 95.71(9) 5_575 5_575
O5 Mn2 O5 91.76(10) 5_574 5_575
O5 Mn2 O5 88.24(10) 1_556 5_575
O1 Mn2 O5 95.71(9) . .
O1 Mn2 O5 84.29(9) 5_575 .
O5 Mn2 O5 88.24(10) 5_574 .
O5 Mn2 O5 91.76(10) 1_556 .
O5 Mn2 O5 180.000(1) 5_575 .
O1 Mn2 Ni2 90.0 . 1_554
O1 Mn2 Ni2 90.0 5_575 1_554
O5 Mn2 Ni2 44.12(5) 5_574 1_554
O5 Mn2 Ni2 135.88(5) 1_556 1_554
O5 Mn2 Ni2 135.88(5) 5_575 1_554
O5 Mn2 Ni2 44.12(5) . 1_554
O1 Mn2 Mn2 90.0 . 1_554
O1 Mn2 Mn2 90.0 5_575 1_554
O5 Mn2 Mn2 44.12(5) 5_574 1_554
O5 Mn2 Mn2 135.88(5) 1_556 1_554
O5 Mn2 Mn2 135.88(5) 5_575 1_554
O5 Mn2 Mn2 44.12(5) . 1_554
Ni2 Mn2 Mn2 0.0 1_554 1_554
O1 Mn2 Mn2 90.0 . 1_556
O1 Mn2 Mn2 90.0 5_575 1_556
O5 Mn2 Mn2 135.88(5) 5_574 1_556
O5 Mn2 Mn2 44.12(5) 1_556 1_556
O5 Mn2 Mn2 44.12(5) 5_575 1_556
O5 Mn2 Mn2 135.88(5) . 1_556
Ni2 Mn2 Mn2 180.0 1_554 1_556
Mn2 Mn2 Mn2 180.0 1_554 1_556
O1 Mn2 Ni2 90.0 . 1_556
O1 Mn2 Ni2 90.0 5_575 1_556
O5 Mn2 Ni2 135.88(5) 5_574 1_556
O5 Mn2 Ni2 44.12(5) 1_556 1_556
O5 Mn2 Ni2 44.12(5) 5_575 1_556
O5 Mn2 Ni2 135.88(5) . 1_556
Ni2 Mn2 Ni2 180.0 1_554 1_556
Mn2 Mn2 Ni2 180.0 1_554 1_556
Mn2 Mn2 Ni2 0.0 1_556 1_556
O1 Mn2 Mn3 139.96(5) . 3
O1 Mn2 Mn3 40.04(5) 5_575 3
O5 Mn2 Mn3 135.60(8) 5_574 3
O5 Mn2 Mn3 44.40(8) 1_556 3
O5 Mn2 Mn3 90.11(6) 5_575 3
O5 Mn2 Mn3 89.89(6) . 3
Ni2 Mn2 Mn3 119.756(6) 1_554 3
Mn2 Mn2 Mn3 119.756(6) 1_554 3
Mn2 Mn2 Mn3 60.244(6) 1_556 3
Ni2 Mn2 Mn3 60.244(6) 1_556 3
O1 Mn2 Mn3 40.04(5) . 7_575
O1 Mn2 Mn3 139.96(5) 5_575 7_575
O5 Mn2 Mn3 44.40(8) 5_574 7_575
O5 Mn2 Mn3 135.60(8) 1_556 7_575
O5 Mn2 Mn3 89.89(6) 5_575 7_575
O5 Mn2 Mn3 90.11(6) . 7_575
Ni2 Mn2 Mn3 60.244(6) 1_554 7_575
Mn2 Mn2 Mn3 60.244(6) 1_554 7_575
Mn2 Mn2 Mn3 119.756(6) 1_556 7_575
Ni2 Mn2 Mn3 119.756(6) 1_556 7_575
Mn3 Mn2 Mn3 180.0 3 7_575
O1 Mn3 O1 99.45(13) 7_675 7_674
O1 Mn3 O3 83.58(9) 7_675 .
O1 Mn3 O3 176.60(8) 7_674 .
O1 Mn3 O3 176.60(8) 7_675 1_554
O1 Mn3 O3 83.58(9) 7_674 1_554
O3 Mn3 O3 93.35(11) . 1_554
O1 Mn3 O2 98.84(9) 7_675 .
O1 Mn3 O2 98.84(9) 7_674 .
O3 Mn3 O2 82.13(10) . .
O3 Mn3 O2 82.13(10) 1_554 .
O1 Mn3 O5 85.01(9) 7_675 3_544
O1 Mn3 O5 85.01(9) 7_674 3_544
O3 Mn3 O5 93.77(10) . 3_544
O3 Mn3 O5 93.77(10) 1_554 3_544
O2 Mn3 O5 173.99(9) . 3_544
O1 Mn3 Mn4 128.66(6) 7_675 .
O1 Mn3 Mn4 128.66(6) 7_674 .
O3 Mn3 Mn4 47.98(6) . .
O3 Mn3 Mn4 47.98(6) 1_554 .
O2 Mn3 Mn4 91.16(7) . .
O5 Mn3 Mn4 82.83(7) 3_544 .
O1 Mn3 Ni3 40.27(6) 7_675 1_556
O1 Mn3 Ni3 139.73(6) 7_674 1_556
O3 Mn3 Ni3 43.33(5) . 1_556
O3 Mn3 Ni3 136.67(5) 1_554 1_556
O2 Mn3 Ni3 90.0 . 1_556
O5 Mn3 Ni3 90.0 3_544 1_556
Mn4 Mn3 Ni3 90.0 . 1_556
O1 Mn3 Ni3 139.73(6) 7_675 1_554
O1 Mn3 Ni3 40.27(6) 7_674 1_554
O3 Mn3 Ni3 136.67(5) . 1_554
O3 Mn3 Ni3 43.33(5) 1_554 1_554
O2 Mn3 Ni3 90.0 . 1_554
O5 Mn3 Ni3 90.0 3_544 1_554
Mn4 Mn3 Ni3 90.0 . 1_554
Ni3 Mn3 Ni3 180.0 1_556 1_554
O1 Mn3 Mn3 40.27(6) 7_675 1_556
O1 Mn3 Mn3 139.73(6) 7_674 1_556
O3 Mn3 Mn3 43.33(5) . 1_556
O3 Mn3 Mn3 136.67(5) 1_554 1_556
O2 Mn3 Mn3 90.0 . 1_556
O5 Mn3 Mn3 90.0 3_544 1_556
Mn4 Mn3 Mn3 90.0 . 1_556
Ni3 Mn3 Mn3 0.00(3) 1_556 1_556
Ni3 Mn3 Mn3 180.0 1_554 1_556
O1 Mn3 Mn3 139.73(6) 7_675 1_554
O1 Mn3 Mn3 40.27(6) 7_674 1_554
O3 Mn3 Mn3 136.67(5) . 1_554
O3 Mn3 Mn3 43.33(5) 1_554 1_554
O2 Mn3 Mn3 90.0 . 1_554
O5 Mn3 Mn3 90.0 3_544 1_554
Mn4 Mn3 Mn3 90.0 . 1_554
Ni3 Mn3 Mn3 180.0 1_556 1_554
Ni3 Mn3 Mn3 0.000(18) 1_554 1_554
Mn3 Mn3 Mn3 180.0 1_556 1_554
O3 Mn4 O3 180.0 . 5_564
O3 Mn4 O3 87.25(11) . 5_565
O3 Mn4 O3 92.75(11) 5_564 5_565
O3 Mn4 O3 92.75(11) . 1_554
O3 Mn4 O3 87.25(11) 5_564 1_554
O3 Mn4 O3 180.00(15) 5_565 1_554
O3 Mn4 O4 96.66(10) . 5_564
O3 Mn4 O4 83.33(10) 5_564 5_564
O3 Mn4 O4 83.33(10) 5_565 5_564
O3 Mn4 O4 96.67(10) 1_554 5_564
O3 Mn4 O4 83.34(10) . .
O3 Mn4 O4 96.66(10) 5_564 .
O3 Mn4 O4 96.66(10) 5_565 .
O3 Mn4 O4 83.34(10) 1_554 .
O4 Mn4 O4 180.0 5_564 .
O3 Mn4 Mn3 47.66(5) . .
O3 Mn4 Mn3 132.34(5) 5_564 .
O3 Mn4 Mn3 132.34(5) 5_565 .
O3 Mn4 Mn3 47.66(5) 1_554 .
O4 Mn4 Mn3 87.15(7) 5_564 .
O4 Mn4 Mn3 92.85(7) . .
O3 Mn4 Ni3 132.34(5) . 5_564
O3 Mn4 Ni3 47.66(5) 5_564 5_564
O3 Mn4 Ni3 47.66(5) 5_565 5_564
O3 Mn4 Ni3 132.34(5) 1_554 5_564
O4 Mn4 Ni3 92.85(7) 5_564 5_564
O4 Mn4 Ni3 87.15(7) . 5_564
Mn3 Mn4 Ni3 180.0 . 5_564
O3 Mn4 Mn3 132.34(5) . 5_564
O3 Mn4 Mn3 47.66(5) 5_564 5_564
O3 Mn4 Mn3 47.66(5) 5_565 5_564
O3 Mn4 Mn3 132.34(5) 1_554 5_564
O4 Mn4 Mn3 92.85(7) 5_564 5_564
O4 Mn4 Mn3 87.15(7) . 5_564
Mn3 Mn4 Mn3 180.0 . 5_564
Ni3 Mn4 Mn3 0.000(10) 5_564 5_564
O3 Mn4 Ni4 43.62(6) . 1_556
O3 Mn4 Ni4 136.38(6) 5_564 1_556
O3 Mn4 Ni4 43.62(6) 5_565 1_556
O3 Mn4 Ni4 136.38(6) 1_554 1_556
O4 Mn4 Ni4 90.0 5_564 1_556
O4 Mn4 Ni4 90.0 . 1_556
Mn3 Mn4 Ni4 90.0 . 1_556
Ni3 Mn4 Ni4 90.0 5_564 1_556
Mn3 Mn4 Ni4 90.0 5_564 1_556
O3 Mn4 Ni4 136.38(6) . 1_554
O3 Mn4 Ni4 43.62(6) 5_564 1_554
O3 Mn4 Ni4 136.38(6) 5_565 1_554
O3 Mn4 Ni4 43.62(6) 1_554 1_554
O4 Mn4 Ni4 90.0 5_564 1_554
O4 Mn4 Ni4 90.0 . 1_554
Mn3 Mn4 Ni4 90.0 . 1_554
Ni3 Mn4 Ni4 90.0 5_564 1_554
Mn3 Mn4 Ni4 90.0 5_564 1_554
Ni4 Mn4 Ni4 180.0 1_556 1_554
Mn1 O1 Ni3 117.47(9) . 7_575
Mn1 O1 Mn3 117.47(9) . 7_575
Ni3 O1 Mn3 0.00(4) 7_575 7_575
Mn1 O1 Ni3 117.47(9) . 7_576
Ni3 O1 Ni3 99.45(13) 7_575 7_576
Mn3 O1 Ni3 99.45(13) 7_575 7_576
Mn1 O1 Mn3 117.47(9) . 7_576
Ni3 O1 Mn3 99.45(13) 7_575 7_576
Mn3 O1 Mn3 99.45(13) 7_575 7_576
Ni3 O1 Mn3 0.00(2) 7_576 7_576
Mn1 O1 Mn2 121.23(14) . .
Ni3 O1 Mn2 98.51(9) 7_575 .
Mn3 O1 Mn2 98.51(9) 7_575 .
Ni3 O1 Mn2 98.51(9) 7_576 .
Mn3 O1 Mn2 98.51(9) 7_576 .
B O2 Mn1 123.51(14) . .
B O2 Ni1 123.51(14) . 1_554
Mn1 O2 Ni1 91.13(10) . 1_554
B O2 Mn1 123.51(14) . 1_554
Mn1 O2 Mn1 91.13(10) . 1_554
Ni1 O2 Mn1 0.000(16) 1_554 1_554
B O2 Mn3 120.1(2) . .
Mn1 O2 Mn3 95.48(10) . .
Ni1 O2 Mn3 95.48(10) 1_554 .
Mn1 O2 Mn3 95.48(10) 1_554 .
Mn1 O3 Mn3 99.22(11) . .
Mn1 O3 Ni3 99.22(11) . 1_556
Mn3 O3 Ni3 93.35(11) . 1_556
Mn1 O3 Mn3 99.22(11) . 1_556
Mn3 O3 Mn3 93.35(11) . 1_556
Ni3 O3 Mn3 0.00(3) 1_556 1_556
Mn1 O3 Mn4 98.05(10) . .
Mn3 O3 Mn4 84.36(3) . .
Ni3 O3 Mn4 162.73(17) 1_556 .
Mn3 O3 Mn4 162.73(17) 1_556 .
Mn1 O3 Ni4 98.05(10) . 1_556
Mn3 O3 Ni4 162.73(17) . 1_556
Ni3 O3 Ni4 84.36(3) 1_556 1_556
Mn3 O3 Ni4 84.36(3) 1_556 1_556
Mn4 O3 Ni4 92.75(11) . 1_556
Mn1 O3 Mn4 98.05(10) . 1_556
Mn3 O3 Mn4 162.73(17) . 1_556
Ni3 O3 Mn4 84.36(3) 1_556 1_556
Mn3 O3 Mn4 84.36(3) 1_556 1_556
Mn4 O3 Mn4 92.75(11) . 1_556
Ni4 O3 Mn4 0.0 1_556 1_556
B O4 Mn4 122.2(2) 7_575 .
B O4 Mn1 123.36(14) 7_575 .
Mn4 O4 Mn1 94.62(9) . .
B O4 Mn1 123.36(14) 7_575 1_554
Mn4 O4 Mn1 94.63(9) . 1_554
Mn1 O4 Mn1 90.36(10) . 1_554
B O4 Ni1 123.36(14) 7_575 1_554
Mn4 O4 Ni1 94.63(9) . 1_554
Mn1 O4 Ni1 90.36(10) . 1_554
Mn1 O4 Ni1 0.00(3) 1_554 1_554
B O5 Ni2 122.69(15) . 1_554
B O5 Mn2 122.69(15) . 1_554
Ni2 O5 Mn2 0.0 1_554 1_554
B O5 Mn2 122.69(15) . .
Ni2 O5 Mn2 91.76(10) 1_554 .
Mn2 O5 Mn2 91.76(10) 1_554 .
B O5 Ni3 126.4(3) . 3_554
Ni2 O5 Ni3 91.89(9) 1_554 3_554
Mn2 O5 Ni3 91.89(9) 1_554 3_554
Mn2 O5 Ni3 91.89(9) . 3_554
B O5 Mn3 126.4(3) . 3_554
Ni2 O5 Mn3 91.89(9) 1_554 3_554
Mn2 O5 Mn3 91.89(9) 1_554 3_554
Mn2 O5 Mn3 91.89(9) . 3_554
Ni3 O5 Mn3 0.000(12) 3_554 3_554
O5 B O4 121.5(4) . 7_675
O5 B O2 119.7(4) . .
O4 B O2 118.8(3) 7_675 .

loop_
_geom_bond_atom_site_label_1
_geom_bond_atom_site_label_2
_geom_bond_distance
_geom_bond_site_symmetry_2
Mn1 O1 1.942(3) .
Mn1 O3 2.025(3) .
Mn1 O2 2.0991(17) 1_556
Mn1 O2 2.0991(17) .
Mn1 O4 2.1131(19) 1_556
Mn1 O4 2.1131(19) .
Mn1 Ni1 2.9978(4) 1_556
Mn1 Ni1 2.9978(4) 1_554
Mn1 Mn1 2.9978(4) 1_556
Mn1 Mn1 2.9978(4) 1_554
Mn1 Mn4 3.0919(6) .
Mn2 O1 2.021(3) .
Mn2 O1 2.021(3) 5_575
Mn2 O5 2.0880(17) 5_574
Mn2 O5 2.0880(17) 1_556
Mn2 O5 2.0880(17) 5_575
Mn2 O5 2.0880(17) .
Mn2 Ni2 2.9978(4) 1_554
Mn2 Mn2 2.9978(4) 1_554
Mn2 Mn2 2.9978(4) 1_556
Mn2 Ni2 2.9978(4) 1_556
Mn2 Mn3 3.0201(5) 3
Mn2 Mn3 3.0201(5) 7_575
Mn3 O1 1.9646(18) 7_675
Mn3 O1 1.9646(18) 7_674
Mn3 O3 2.0605(18) .
Mn3 O3 2.0605(18) 1_554
Mn3 O2 2.105(3) .
Mn3 O5 2.114(3) 3_544
Mn3 Mn4 2.7739(6) .
Mn3 Ni3 2.9978(4) 1_556
Mn3 Ni3 2.9978(4) 1_554
Mn3 Mn3 2.9978(4) 1_556
Mn3 Mn3 2.9978(4) 1_554
Mn4 O3 2.0706(19) .
Mn4 O3 2.0707(19) 5_564
Mn4 O3 2.0707(19) 5_565
Mn4 O3 2.0707(19) 1_554
Mn4 O4 2.093(3) 5_564
Mn4 O4 2.093(3) .
Mn4 Ni3 2.7739(6) 5_564
Mn4 Mn3 2.7739(6) 5_564
Mn4 Ni4 2.9978(4) 1_556
Mn4 Ni4 2.9978(4) 1_554
O1 Ni3 1.9646(18) 7_575
O1 Mn3 1.9646(18) 7_575
O1 Ni3 1.9646(18) 7_576
O1 Mn3 1.9646(18) 7_576
O2 B 1.391(5) .
O2 Ni1 2.0991(17) 1_554
O2 Mn1 2.0991(17) 1_554
O3 Ni3 2.0605(18) 1_556
O3 Mn3 2.0605(18) 1_556
O3 Ni4 2.0706(19) 1_556
O3 Mn4 2.0706(19) 1_556
O4 B 1.384(5) 7_575
O4 Mn1 2.1131(19) 1_554
O4 Ni1 2.1131(19) 1_554
O5 B 1.373(5) .
O5 Ni2 2.0880(17) 1_554
O5 Mn2 2.0880(17) 1_554
O5 Ni3 2.114(3) 3_554
O5 Mn3 2.114(3) 3_554
B O4 1.385(5) 7_675
